data_4023038
loop_
_publ_author_name
'Bryson W. Katona'
'Nigam P. Rath'
'Shrikant Anant'
'William F. Stenson'
'Douglas F. Covey'

_publ_section_title
;
 Enantiomeric Deoxycholic Acid: Total Synthesis, Characterization,
 and Preliminary Toxicity toward Colon Cancer Cell Lines
;
_journal_name_full 'Journal of Organic Chemistry'
_journal_page_first 9298
_journal_page_last 9307
_journal_paper_doi 10.1021/jo701559q
_journal_volume 72
_journal_year 2007
_chemical_formula_sum 'C21 H30 O4'
_chemical_formula_weight 346.45
_chemical_name_systematic
; 
 ? 
;
_space_group_IT_number 4
_symmetry_cell_setting monoclinic
_symmetry_space_group_name_Hall 'P 2yb'
_symmetry_space_group_name_H-M 'P 1 21 1'
_atom_sites_solution_hydrogens geom
_atom_sites_solution_primary direct
_atom_sites_solution_secondary difmap
_audit_creation_method SHELXL-97
_cell_angle_alpha 90.00
_cell_angle_beta 97.113(3)
_cell_angle_gamma 90.00
_cell_formula_units_Z 2
_cell_length_a 7.4035(5)
_cell_length_b 11.2369(8)
_cell_length_c 10.9184(8)
_cell_measurement_reflns_used 8879
_cell_measurement_temperature 100(2)
_cell_measurement_theta_max 27.80
_cell_measurement_theta_min 2.61
_cell_volume 901.34(11)
_computing_cell_refinement 'Bruker APEX II'
_computing_data_collection 'Bruker APEX II'
_computing_data_reduction 'Bruker SAINT'
_computing_molecular_graphics 'Bruker-SHELXTL (Sheldrick, 2005)'
_computing_publication_material 'Bruker-SHELXTL (Sheldrick, 2005)'
_computing_structure_refinement 'Bruker-SHELXTL (Sheldrick, 2005)'
_computing_structure_solution 'Bruker-SHELXTL (Sheldrick, 2005)'
_diffrn_ambient_temperature 100(2)
_diffrn_measured_fraction_theta_full 1.000
_diffrn_measured_fraction_theta_max 1.000
_diffrn_measurement_device_type 'CCD area detector'
_diffrn_measurement_method 'phi and omega scans'
_diffrn_radiation_monochromator graphite
_diffrn_radiation_source 'fine-focus sealed tube'
_diffrn_radiation_type MoK\a
_diffrn_radiation_wavelength 0.71073
_diffrn_reflns_av_R_equivalents 0.0400
_diffrn_reflns_av_sigmaI/netI 0.0307
_diffrn_reflns_limit_h_max 9
_diffrn_reflns_limit_h_min -9
_diffrn_reflns_limit_k_max 14
_diffrn_reflns_limit_k_min -14
_diffrn_reflns_limit_l_max 14
_diffrn_reflns_limit_l_min -14
_diffrn_reflns_number 29207
_diffrn_reflns_theta_full 27.96
_diffrn_reflns_theta_max 27.96
_diffrn_reflns_theta_min 1.88
_exptl_absorpt_coefficient_mu 0.087
_exptl_absorpt_correction_T_max 0.9871
_exptl_absorpt_correction_T_min 0.9678
_exptl_absorpt_correction_type multi-scan
_exptl_absorpt_process_details 'sadabs v2.10'
_exptl_crystal_colour colourless
_exptl_crystal_density_diffrn 1.277
_exptl_crystal_density_meas ?
_exptl_crystal_density_method 'not measured'
_exptl_crystal_description irregular
_exptl_crystal_F_000 376
_exptl_crystal_size_max 0.38
_exptl_crystal_size_mid 0.23
_exptl_crystal_size_min 0.15
_refine_diff_density_max 0.246
_refine_diff_density_min -0.189
_refine_diff_density_rms 0.036
_refine_ls_abs_structure_details 'Flack H D (1983), Acta Cryst. A39, 876-881'
_refine_ls_abs_structure_Flack -0.4(7)
_refine_ls_extinction_method none
_refine_ls_goodness_of_fit_ref 1.037
_refine_ls_hydrogen_treatment refall
_refine_ls_matrix_type full
_refine_ls_number_parameters 346
_refine_ls_number_reflns 4358
_refine_ls_number_restraints 1
_refine_ls_restrained_S_all 1.037
_refine_ls_R_factor_all 0.0405
_refine_ls_R_factor_gt 0.0348
_refine_ls_shift/su_max 0.001
_refine_ls_shift/su_mean 0.000
_refine_ls_structure_factor_coef Fsqd
_refine_ls_weighting_details 'calc w=1/[\s^2^(Fo^2^)+(0.0448P)^2^+0.0724P] where P=(Fo^2^+2Fc^2^)/3'
_refine_ls_weighting_scheme calc
_refine_ls_wR_factor_gt 0.0779
_refine_ls_wR_factor_ref 0.0812
_reflns_number_gt 3939
_reflns_number_total 4358
_reflns_threshold_expression >2sigma(I)
_cod_data_source_file jo701559q-File004.cif
_cod_data_source_block d12006
_cod_depositor_comments
;
The following automatic conversions were performed:
'_symmetry_cell_setting' value 'Monoclinic' changed to 'monoclinic'
according to '/home/saulius/struct/CIF-dictionaries/cif_core.dic'
dictionary named 'cif_core.dic' version 2.4.1 from 2010-06-29.

Automatic conversion script
Id: cif_fix_enum 1527 2010-12-29 10:47:43Z saulius 

The following automatic conversions were performed:

'_exptl_crystal_density_meas' value 'no' was changed to '?' - the
value is perceived as not measured.

Automatic conversion script
Id: cif_fix_values 3008 2015-01-20 13:52:24Z robertas 
;
_cod_original_sg_symbol_H-M 'P 21'
_cod_database_code 4023038

loop_
_symmetry_equiv_pos_as_xyz
'x, y, z'
'-x, y+1/2, -z'

loop_
_atom_site_label
_atom_site_type_symbol
_atom_site_fract_x
_atom_site_fract_y
_atom_site_fract_z
_atom_site_U_iso_or_equiv
_atom_site_adp_type
_atom_site_occupancy
_atom_site_symmetry_multiplicity
_atom_site_calc_flag
O3 O -0.0183(2) 0.12034(10) 0.76048(11) 0.0404(3) Uani 1 1 d
O12 O 0.26335(12) 0.60044(9) 0.53421(8) 0.0179(2) Uani 1 1 d
O12' O 0.52911(12) 0.68796(10) 0.61933(9) 0.0207(2) Uani 1 1 d
O17 O 0.25744(14) 0.87433(10) 0.47932(9) 0.0238(2) Uani 1 1 d
C1 C 0.3152(2) 0.32945(14) 0.87614(14) 0.0240(3) Uani 1 1 d
C2 C 0.2318(2) 0.25497(14) 0.76702(15) 0.0295(4) Uani 1 1 d
C3 C 0.0386(2) 0.22078(14) 0.77979(14) 0.0277(4) Uani 1 1 d
C4 C -0.0807(2) 0.31923(14) 0.81805(14) 0.0226(3) Uani 1 1 d
C5 C 0.01094(18) 0.39804(13) 0.92291(13) 0.0178(3) Uani 1 1 d
C6 C -0.11436(18) 0.50300(13) 0.94432(13) 0.0190(3) Uani 1 1 d
C7 C -0.12407(17) 0.59496(13) 0.84129(13) 0.0181(3) Uani 1 1 d
C8 C 0.06396(16) 0.63744(12) 0.81490(12) 0.0148(3) Uani 1 1 d
C9 C 0.18559(17) 0.52963(12) 0.79124(12) 0.0142(3) Uani 1 1 d
C10 C 0.20367(17) 0.44041(13) 0.90112(13) 0.0176(3) Uani 1 1 d
C11 C 0.36976(17) 0.56878(13) 0.75204(13) 0.0176(3) Uani 1 1 d
C12 C 0.35022(16) 0.65565(12) 0.64321(12) 0.0157(3) Uani 1 1 d
C13 C 0.23491(17) 0.76281(12) 0.67079(12) 0.0154(3) Uani 1 1 d
C14 C 0.04886(16) 0.71696(12) 0.70200(13) 0.0144(3) Uani 1 1 d
C15 C -0.06989(18) 0.82921(13) 0.69476(13) 0.0181(3) Uani 1 1 d
C16 C -0.0167(2) 0.89064(14) 0.57920(14) 0.0220(3) Uani 1 1 d
C17 C 0.17243(18) 0.84570(12) 0.56284(13) 0.0179(3) Uani 1 1 d
C18 C 0.33627(19) 0.84292(14) 0.77067(14) 0.0205(3) Uani 1 1 d
C1' C 0.54519(19) 0.66207(15) 0.49258(14) 0.0237(3) Uani 1 1 d
C1'' C 0.4024(2) 0.56712(14) 0.46040(15) 0.0236(3) Uani 1 1 d
C10' C 0.2994(2) 0.49742(15) 1.01973(13) 0.0223(3) Uani 1 1 d
H1A H 0.323(2) 0.2796(15) 0.9517(16) 0.024(4) Uiso 1 1 d
H1B H 0.438(2) 0.3532(17) 0.8637(16) 0.030(5) Uiso 1 1 d
H1C H 0.520(2) 0.7329(16) 0.4423(15) 0.019(4) Uiso 1 1 d
H1D H 0.671(2) 0.6323(15) 0.4915(14) 0.024(4) Uiso 1 1 d
H1E H 0.348(2) 0.5687(17) 0.3724(17) 0.032(5) Uiso 1 1 d
H1F H 0.453(2) 0.4890(17) 0.4811(16) 0.023(4) Uiso 1 1 d
H2A H 0.236(2) 0.3036(16) 0.6887(16) 0.024(4) Uiso 1 1 d
H2B H 0.299(2) 0.1801(19) 0.7587(15) 0.034(5) Uiso 1 1 d
H4A H -0.119(2) 0.3654(18) 0.7412(17) 0.033(5) Uiso 1 1 d
H4B H -0.192(2) 0.2831(16) 0.8433(16) 0.030(5) Uiso 1 1 d
H5 H 0.0318(19) 0.3496(14) 0.9981(14) 0.011(4) Uiso 1 1 d
H6A H -0.074(2) 0.5403(16) 1.0220(15) 0.018(4) Uiso 1 1 d
H6B H -0.233(2) 0.4726(15) 0.9513(15) 0.019(4) Uiso 1 1 d
H7A H -0.187(2) 0.5593(15) 0.7665(15) 0.015(4) Uiso 1 1 d
H7B H -0.197(2) 0.6666(17) 0.8628(14) 0.024(4) Uiso 1 1 d
H8 H 0.123(2) 0.6823(15) 0.8874(14) 0.018(4) Uiso 1 1 d
H9 H 0.118(2) 0.4875(13) 0.7198(14) 0.010(3) Uiso 1 1 d
H10A H 0.236(2) 0.5696(18) 1.0429(17) 0.035(5) Uiso 1 1 d
H10B H 0.301(2) 0.4415(16) 1.0862(16) 0.023(4) Uiso 1 1 d
H10C H 0.426(2) 0.5170(16) 1.0082(15) 0.022(4) Uiso 1 1 d
H11A H 0.436(2) 0.5001(16) 0.7266(16) 0.025(4) Uiso 1 1 d
H11B H 0.449(2) 0.6112(17) 0.8230(16) 0.026(4) Uiso 1 1 d
H14 H -0.0014(19) 0.6681(15) 0.6333(13) 0.014(4) Uiso 1 1 d
H15A H -0.037(2) 0.8781(15) 0.7647(14) 0.015(4) Uiso 1 1 d
H15B H -0.198(2) 0.8080(14) 0.6888(14) 0.014(4) Uiso 1 1 d
H16A H -0.094(2) 0.8669(19) 0.5088(18) 0.037(5) Uiso 1 1 d
H16B H -0.016(2) 0.9752(18) 0.5861(17) 0.030(5) Uiso 1 1 d
H18A H 0.271(2) 0.9158(18) 0.7840(16) 0.026(4) Uiso 1 1 d
H18B H 0.447(2) 0.8675(17) 0.7435(16) 0.030(5) Uiso 1 1 d
H18C H 0.361(2) 0.8005(18) 0.8503(18) 0.036(5) Uiso 1 1 d

loop_
_atom_site_aniso_label
_atom_site_aniso_U_11
_atom_site_aniso_U_22
_atom_site_aniso_U_33
_atom_site_aniso_U_23
_atom_site_aniso_U_13
_atom_site_aniso_U_12
O3 0.0734(9) 0.0180(6) 0.0282(6) -0.0018(5) -0.0006(6) -0.0060(6)
O12 0.0163(4) 0.0197(5) 0.0181(5) -0.0040(4) 0.0037(3) -0.0015(4)
O12' 0.0132(4) 0.0287(6) 0.0207(5) 0.0015(4) 0.0041(4) -0.0046(4)
O17 0.0274(5) 0.0230(5) 0.0212(5) 0.0038(4) 0.0036(4) -0.0045(4)
C1 0.0274(7) 0.0220(8) 0.0242(8) 0.0080(6) 0.0098(6) 0.0084(6)
C2 0.0512(10) 0.0173(8) 0.0221(8) 0.0030(7) 0.0133(7) 0.0113(7)
C3 0.0512(10) 0.0180(8) 0.0133(7) 0.0033(6) 0.0021(6) -0.0006(7)
C4 0.0294(7) 0.0197(7) 0.0188(7) 0.0015(6) 0.0030(6) -0.0066(6)
C5 0.0220(6) 0.0174(7) 0.0145(6) 0.0034(6) 0.0045(5) -0.0017(5)
C6 0.0164(6) 0.0234(8) 0.0179(7) -0.0002(6) 0.0053(5) -0.0008(5)
C7 0.0147(6) 0.0194(7) 0.0209(7) -0.0005(6) 0.0047(5) 0.0007(5)
C8 0.0131(5) 0.0149(7) 0.0164(6) -0.0020(5) 0.0015(5) -0.0006(5)
C9 0.0135(6) 0.0138(6) 0.0154(6) 0.0010(5) 0.0026(5) 0.0004(5)
C10 0.0169(6) 0.0201(7) 0.0162(7) 0.0043(6) 0.0035(5) 0.0034(5)
C11 0.0138(6) 0.0200(7) 0.0193(7) 0.0034(6) 0.0033(5) 0.0029(5)
C12 0.0124(6) 0.0163(7) 0.0182(7) 0.0002(5) 0.0009(5) -0.0035(5)
C13 0.0155(6) 0.0153(7) 0.0151(7) -0.0006(6) 0.0003(5) -0.0024(5)
C14 0.0124(6) 0.0136(7) 0.0165(7) -0.0026(5) -0.0007(5) -0.0008(5)
C15 0.0175(6) 0.0147(7) 0.0215(7) -0.0005(6) 0.0002(5) 0.0020(5)
C16 0.0249(7) 0.0165(8) 0.0235(8) 0.0012(6) -0.0011(6) 0.0023(6)
C17 0.0214(6) 0.0122(7) 0.0190(7) -0.0018(5) -0.0024(5) -0.0037(5)
C18 0.0200(7) 0.0205(8) 0.0204(7) -0.0027(6) -0.0001(5) -0.0055(6)
C1' 0.0204(7) 0.0307(8) 0.0214(7) 0.0030(7) 0.0083(6) 0.0001(6)
C1'' 0.0209(7) 0.0275(9) 0.0234(8) -0.0034(6) 0.0065(6) 0.0029(6)
C10' 0.0194(6) 0.0301(8) 0.0167(7) 0.0042(7) -0.0003(5) 0.0018(6)

loop_
_atom_type_symbol
_atom_type_description
_atom_type_scat_dispersion_real
_atom_type_scat_dispersion_imag
_atom_type_scat_source
C C 0.0033 0.0016 'International Tables Vol C Tables 4.2.6.8 and 6.1.1.4'
H H 0.0000 0.0000 'International Tables Vol C Tables 4.2.6.8 and 6.1.1.4'
O O 0.0106 0.0060 'International Tables Vol C Tables 4.2.6.8 and 6.1.1.4'

loop_
_geom_angle_atom_site_label_1
_geom_angle_atom_site_label_2
_geom_angle_atom_site_label_3
_geom_angle
C12 O12 C1'' 107.59(9)
C12 O12' C1' 108.33(10)
C2 C1 C10 114.18(12)
C2 C1 H1A 108.4(10)
C10 C1 H1A 106.6(9)
C2 C1 H1B 109.7(10)
C10 C1 H1B 109.6(11)
H1A C1 H1B 108.1(14)
C3 C2 C1 111.46(13)
C3 C2 H2A 109.9(9)
C1 C2 H2A 108.2(10)
C3 C2 H2B 106.6(11)
C1 C2 H2B 112.4(10)
H2A C2 H2B 108.2(14)
O3 C3 C2 122.36(16)
O3 C3 C4 121.85(16)
C2 C3 C4 115.78(13)
C3 C4 C5 114.20(12)
C3 C4 H4A 105.4(11)
C5 C4 H4A 112.4(11)
C3 C4 H4B 108.2(11)
C5 C4 H4B 109.6(10)
H4A C4 H4B 106.7(14)
C6 C5 C4 109.68(12)
C6 C5 C10 111.85(12)
C4 C5 C10 113.09(11)
C6 C5 H5 109.5(9)
C4 C5 H5 108.2(9)
C10 C5 H5 104.3(8)
C7 C6 C5 112.50(11)
C7 C6 H6A 109.8(10)
C5 C6 H6A 109.9(10)
C7 C6 H6B 109.9(10)
C5 C6 H6B 108.5(10)
H6A C6 H6B 106.0(13)
C6 C7 C8 112.92(11)
C6 C7 H7A 108.3(9)
C8 C7 H7A 108.6(8)
C6 C7 H7B 110.2(9)
C8 C7 H7B 108.5(10)
H7A C7 H7B 108.1(12)
C14 C8 C7 111.07(11)
C14 C8 C9 108.13(10)
C7 C8 C9 110.36(11)
C14 C8 H8 109.3(9)
C7 C8 H8 109.0(8)
C9 C8 H8 108.9(9)
C11 C9 C8 112.02(10)
C11 C9 C10 113.76(10)
C8 C9 C10 111.79(10)
C11 C9 H9 107.2(8)
C8 C9 H9 104.9(8)
C10 C9 H9 106.5(8)
C10' C10 C1 106.58(11)
C10' C10 C5 109.64(11)
C1 C10 C5 107.63(12)
C10' C10 C9 111.57(12)
C1 C10 C9 112.47(11)
C5 C10 C9 108.85(10)
C12 C11 C9 113.29(10)
C12 C11 H11A 106.7(10)
C9 C11 H11A 110.2(10)
C12 C11 H11B 106.2(10)
C9 C11 H11B 111.3(9)
H11A C11 H11B 108.8(14)
O12 C12 O12' 106.95(10)
O12 C12 C13 107.62(10)
O12' C12 C13 112.90(11)
O12 C12 C11 111.14(11)
O12' C12 C11 107.65(10)
C13 C12 C11 110.55(11)
C12 C13 C17 116.85(11)
C12 C13 C18 111.48(11)
C17 C13 C18 105.36(11)
C12 C13 C14 108.38(11)
C17 C13 C14 100.37(10)
C18 C13 C14 114.12(11)
C8 C14 C15 120.72(11)
C8 C14 C13 113.42(10)
C15 C14 C13 103.59(10)
C8 C14 H14 106.2(9)
C15 C14 H14 105.3(9)
C13 C14 H14 106.6(8)
C16 C15 C14 102.05(11)
C16 C15 H15A 109.7(9)
C14 C15 H15A 110.4(10)
C16 C15 H15B 113.8(9)
C14 C15 H15B 110.5(9)
H15A C15 H15B 110.2(12)
C17 C16 C15 106.36(11)
C17 C16 H16A 106.8(11)
C15 C16 H16A 110.6(12)
C17 C16 H16B 110.3(11)
C15 C16 H16B 112.5(11)
H16A C16 H16B 110.0(17)
O17 C17 C16 124.84(13)
O17 C17 C13 127.25(12)
C16 C17 C13 107.89(11)
C13 C18 H18A 113.1(10)
C13 C18 H18B 108.3(11)
H18A C18 H18B 105.4(15)
C13 C18 H18C 111.3(12)
H18A C18 H18C 108.5(15)
H18B C18 H18C 110.0(15)
O12' C1' C1'' 103.19(11)
O12' C1' H1C 110.3(10)
C1'' C1' H1C 111.7(10)
O12' C1' H1D 105.7(9)
C1'' C1' H1D 113.0(10)
H1C C1' H1D 112.4(13)
O12 C1'' C1' 102.42(11)
O12 C1'' H1E 107.6(10)
C1' C1'' H1E 113.6(11)
O12 C1'' H1F 113.0(10)
C1' C1'' H1F 110.1(10)
H1E C1'' H1F 109.9(15)
C10 C10' H10A 112.0(11)
C10 C10' H10B 108.9(10)
H10A C10' H10B 107.8(14)
C10 C10' H10C 109.4(10)
H10A C10' H10C 109.8(15)
H10B C10' H10C 108.8(13)

loop_
_geom_bond_atom_site_label_1
_geom_bond_atom_site_label_2
_geom_bond_distance
O3 C3 1.214(2)
O12 C12 1.4231(16)
O12 C1'' 1.4337(16)
O12' C12 1.4281(14)
O12' C1' 1.4335(17)
O17 C17 1.2138(17)
C1 C2 1.523(2)
C1 C10 1.5384(19)
C1 H1A 0.993(18)
C1 H1B 0.975(18)
C2 C3 1.504(2)
C2 H2A 1.018(17)
C2 H2B 0.99(2)
C3 C4 1.507(2)
C4 C5 1.537(2)
C4 H4A 0.997(19)
C4 H4B 0.986(18)
C5 C6 1.5362(19)
C5 C10 1.5502(18)
C5 H5 0.981(16)
C6 C7 1.523(2)
C6 H6A 0.960(17)
C6 H6B 0.958(17)
C7 C8 1.5323(16)
C7 H7A 0.974(17)
C7 H7B 1.012(18)
C8 C14 1.5154(19)
C8 C9 1.5502(17)
C8 H8 0.992(16)
C9 C11 1.5428(16)
C9 C10 1.5565(18)
C9 H9 0.993(16)
C10 C10' 1.537(2)
C11 C12 1.5307(19)
C11 H11A 0.972(18)
C11 H11B 1.029(18)
C12 C13 1.5275(19)
C13 C17 1.5283(19)
C13 C18 1.5362(19)
C13 C14 1.5476(17)
C14 C15 1.5339(18)
C14 H14 0.967(16)
C15 C16 1.532(2)
C15 H15A 0.947(17)
C15 H15B 0.971(15)
C16 C17 1.5197(19)
C16 H16A 0.94(2)
C16 H16B 0.95(2)
C18 H18A 0.971(19)
C18 H18B 0.946(18)
C18 H18C 0.99(2)
C1' C1'' 1.512(2)
C1' H1C 0.971(18)
C1' H1D 0.994(16)
C1'' H1E 0.996(19)
C1'' H1F 0.970(18)
C10' H10A 0.99(2)
C10' H10B 0.959(18)
C10' H10C 0.986(16)

loop_
_geom_torsion_atom_site_label_1
_geom_torsion_atom_site_label_2
_geom_torsion_atom_site_label_3
_geom_torsion_atom_site_label_4
_geom_torsion
C10 C1 C2 C3 -54.19(17)
C1 C2 C3 O3 -134.33(16)
C1 C2 C3 C4 45.74(18)
O3 C3 C4 C5 136.32(15)
C2 C3 C4 C5 -43.75(17)
C3 C4 C5 C6 173.73(11)
C3 C4 C5 C10 48.12(16)
C4 C5 C6 C7 -72.31(15)
C10 C5 C6 C7 54.00(16)
C5 C6 C7 C8 -52.48(16)
C6 C7 C8 C14 173.05(11)
C6 C7 C8 C9 53.14(15)
C14 C8 C9 C11 52.87(14)
C7 C8 C9 C11 174.53(11)
C14 C8 C9 C10 -178.10(11)
C7 C8 C9 C10 -56.43(14)
C2 C1 C10 C10' 175.26(12)
C2 C1 C10 C5 57.71(15)
C2 C1 C10 C9 -62.18(16)
C6 C5 C10 C10' 66.46(15)
C4 C5 C10 C10' -169.11(12)
C6 C5 C10 C1 -177.98(11)
C4 C5 C10 C1 -53.56(15)
C6 C5 C10 C9 -55.83(15)
C4 C5 C10 C9 68.60(15)
C11 C9 C10 C10' 64.64(14)
C8 C9 C10 C10' -63.47(13)
C11 C9 C10 C1 -55.07(15)
C8 C9 C10 C1 176.82(11)
C11 C9 C10 C5 -174.24(11)
C8 C9 C10 C5 57.65(14)
C8 C9 C11 C12 -52.51(15)
C10 C9 C11 C12 179.50(12)
C1'' O12 C12 O12' 17.17(14)
C1'' O12 C12 C13 138.75(11)
C1'' O12 C12 C11 -100.06(12)
C1' O12' C12 O12 5.08(15)
C1' O12' C12 C13 -113.11(13)
C1' O12' C12 C11 124.59(12)
C9 C11 C12 O12 -65.28(14)
C9 C11 C12 O12' 177.92(11)
C9 C11 C12 C13 54.17(15)
O12 C12 C13 C17 -47.15(14)
O12' C12 C13 C17 70.64(14)
C11 C12 C13 C17 -168.70(10)
O12 C12 C13 C18 -168.36(10)
O12' C12 C13 C18 -50.58(15)
C11 C12 C13 C18 70.08(14)
O12 C12 C13 C14 65.23(13)
O12' C12 C13 C14 -176.98(10)
C11 C12 C13 C14 -56.32(14)
C7 C8 C14 C15 56.22(16)
C9 C8 C14 C15 177.44(11)
C7 C8 C14 C13 179.95(11)
C9 C8 C14 C13 -58.83(14)
C12 C13 C14 C8 61.42(14)
C17 C13 C14 C8 -175.58(11)
C18 C13 C14 C8 -63.43(15)
C12 C13 C14 C15 -165.93(11)
C17 C13 C14 C15 -42.93(13)
C18 C13 C14 C15 69.22(14)
C8 C14 C15 C16 170.21(12)
C13 C14 C15 C16 41.94(13)
C14 C15 C16 C17 -24.10(14)
C15 C16 C17 O17 179.02(14)
C15 C16 C17 C13 -2.55(15)
C12 C13 C17 O17 -37.03(19)
C18 C13 C17 O17 87.35(16)
C14 C13 C17 O17 -153.89(14)
C12 C13 C17 C16 144.59(12)
C18 C13 C17 C16 -91.04(13)
C14 C13 C17 C16 27.72(13)
C12 O12' C1' C1'' -23.74(15)
C12 O12 C1'' C1' -31.08(14)
O12' C1' C1'' O12 33.15(15)

loop_
_cod_related_entry_id
_cod_related_entry_database
_cod_related_entry_code
1 ChemSpider 30658604
